data_9016643
loop_
_publ_author_name
'Averbuch-Pouchot M'
'Durif, A.'

_publ_section_title
;
 Structure of tetracaesium tetrametaphosphate tetrahydrate.
 _cod_database_code 1007166
;
_journal_name_full 'Acta Crystallographica, Section C'
_journal_page_first 131
_journal_page_last 133
_journal_paper_doi 10.1107/S0108270186097044
_journal_volume 42
_journal_year 1986
_chemical_formula_sum 'Cs O4 P'
_space_group_IT_number 76
_symmetry_space_group_name_Hall 'P 4w'
_symmetry_space_group_name_H-M 'P 41'
_cell_angle_alpha 90
_cell_angle_beta 90
_cell_angle_gamma 90
_cell_length_a 9.466
_cell_length_b 9.466
_cell_length_c 21.933
_cell_formula_units_Z 16
_cell_volume 1965.310
_database_code_amcsd 0010025
_exptl_crystal_density_diffrn 3.081
_cod_duplicate_entry 1007166
_cod_original_formula_sum 'Cs P O4'
_cod_database_code 9016643
_amcsd_formula_title 'Cs4 H8 O16 P4'

loop_
_space_group_symop_operation_xyz
x,y,z
-y,x,1/4+z
-x,-y,1/2+z
y,-x,3/4+z

loop_
_atom_site_label
_atom_site_fract_x
_atom_site_fract_y
_atom_site_fract_z
_atom_site_attached_hydrogens
Cs1 0.48210 0.19620 0.00000 0
Cs2 0.45150 0.31280 0.50468 0
Cs3 0.08670 0.25560 0.08807 0
Cs4 0.23540 0.02020 0.33618 0
P1 0.19830 0.62750 0.42700 0
P2 0.35100 0.94310 0.16400 0
P3 0.49220 0.21780 0.17930 0
P4 0.92070 0.76790 0.41000 0
O1 0.73000 0.41200 0.98450 0
O2 0.27700 0.70900 0.38060 0
O3 0.49300 0.86500 0.14140 0
O4 0.71000 0.94300 0.19710 0
O5 0.27400 0.85800 0.21070 0
O6 0.28000 -0.01000 0.10760 0
O7 0.92600 0.41300 0.45140 0
O8 0.40400 0.29800 0.13590 0
O9 0.54100 0.28700 0.23560 0
O10 0.83900 0.03500 0.10250 0
O11 0.84600 0.16500 0.20650 0
O12 0.62400 0.15600 0.13950 0
O13 0.52500 0.83400 0.35090 2
O14 0.44600 0.28500 0.35240 2
O15 0.72100 0.10300 0.49210 2
O16 0.73400 0.98200 0.98830 2

loop_
_cod_related_entry_id
_cod_related_entry_database
_cod_related_entry_code
1 AMCSD 0010025
